data_7201070
loop_
_publ_author_name
'Tovee, Clare A.'
'Kilner, Colin A.'
'Thomas, James A.'
'Halcrow, Malcolm A.'

_publ_section_title
;
 Co-crystallising two functional complex molecules in a terpyridine
 embrace lattice
;
_journal_issue 10
_journal_name_full CrystEngComm
_journal_page_first 2069
_journal_paper_doi 10.1039/b904528g
_journal_volume 11
_journal_year 2009
_chemical_formula_moiety 'C30 H22 N6 Ru, 2[B F4]'
_chemical_formula_sum 'C30 H22 B2 F8 N6 Ru'
_chemical_formula_weight 741.23
_chemical_name_common 'Bis(2,2':6',2''-terpyridine)ruthenium(ii) ditetrafluoroborate'
_chemical_name_systematic
;
Bis(2,2':6',2''-terpyridine)ruthenium(II) ditetrafluoroborate
;
_space_group_IT_number 9
_symmetry_cell_setting monoclinic
_symmetry_space_group_name_Hall 'C -2yc'
_symmetry_space_group_name_H-M 'C 1 c 1'
_atom_sites_solution_hydrogens geom
_atom_sites_solution_primary direct
_atom_sites_solution_secondary difmap
_audit_creation_method SHELXL-97
_cell_angle_alpha 90.00
_cell_angle_beta 98.135(17)
_cell_angle_gamma 90.00
_cell_formula_units_Z 4
_cell_length_a 12.716(4)
_cell_length_b 12.440(5)
_cell_length_c 19.237(7)
_cell_measurement_reflns_used 22339
_cell_measurement_temperature 150(2)
_cell_measurement_theta_max 28.37
_cell_measurement_theta_min 2.30
_cell_volume 3012.4(19)
_computing_cell_refinement 'APEX 2 software, Bruker Nonius 2004'
_computing_data_collection 'APEX 2 software, Bruker Nonius 2004'
_computing_data_reduction 'SAINT, Bruker Nonius 2004'
_computing_molecular_graphics 'XSEED (Barbour, 2003)'
_computing_publication_material 'local program'
_computing_structure_refinement 'SHELXL-97 (Sheldrick, 1997)'
_computing_structure_solution 'SHELXS-97 (Sheldrick, 1990)'
_diffrn_ambient_temperature 150(2)
_diffrn_detector_area_resol_mean '120 microns'
_diffrn_measured_fraction_theta_full 0.984
_diffrn_measured_fraction_theta_max 0.984
_diffrn_measurement_device_type 'Bruker X8 Apex diffractometer'
_diffrn_measurement_method 'Rotation images'
_diffrn_radiation_monochromator graphite
_diffrn_radiation_source 'rotating anode'
_diffrn_radiation_type MoK\a
_diffrn_radiation_wavelength 0.71073
_diffrn_reflns_av_R_equivalents 0.0523
_diffrn_reflns_av_sigmaI/netI 0.0558
_diffrn_reflns_limit_h_max 16
_diffrn_reflns_limit_h_min -16
_diffrn_reflns_limit_k_max 16
_diffrn_reflns_limit_k_min -16
_diffrn_reflns_limit_l_max 25
_diffrn_reflns_limit_l_min -23
_diffrn_reflns_number 22339
_diffrn_reflns_theta_full 28.37
_diffrn_reflns_theta_max 28.37
_diffrn_reflns_theta_min 2.30
_exptl_absorpt_coefficient_mu 0.603
_exptl_absorpt_correction_T_max 0.899
_exptl_absorpt_correction_T_min 0.536
_exptl_absorpt_correction_type multi-scan
_exptl_absorpt_process_details
;
Sheldrick, G. M. (2002). SADABS v. 2.03. University of
G/ottingen, Germany.
;
_exptl_crystal_colour Red
_exptl_crystal_density_diffrn 1.634
_exptl_crystal_density_method 'not measured'
_exptl_crystal_description 'Rectangular prism'
_exptl_crystal_F_000 1480
_exptl_crystal_size_max 0.31
_exptl_crystal_size_mid 0.18
_exptl_crystal_size_min 0.08
_refine_diff_density_max 0.946
_refine_diff_density_min -1.665
_refine_diff_density_rms 0.115
_refine_ls_abs_structure_details 'Flack H D (1983), Acta Cryst. A39, 876-881'
_refine_ls_abs_structure_Flack -0.01(4)
_refine_ls_extinction_method none
_refine_ls_goodness_of_fit_ref 1.083
_refine_ls_hydrogen_treatment constr
_refine_ls_matrix_type full
_refine_ls_number_parameters 421
_refine_ls_number_reflns 6678
_refine_ls_number_restraints 22
_refine_ls_restrained_S_all 1.089
_refine_ls_R_factor_all 0.0560
_refine_ls_R_factor_gt 0.0515
_refine_ls_shift/su_max 0.001
_refine_ls_shift/su_mean 0.000
_refine_ls_structure_factor_coef Fsqd
_refine_ls_weighting_details 'calc w=1/[\s^2^(Fo^2^)+(0.0556P)^2^+14.3249P] where P=(Fo^2^+2Fc^2^)/3'
_refine_ls_weighting_scheme calc
_refine_ls_wR_factor_gt 0.1265
_refine_ls_wR_factor_ref 0.1302
_reflns_number_gt 6178
_reflns_number_total 6678
_reflns_threshold_expression >2sigma(I)
_cod_data_source_file b904528g.txt
_cod_data_source_block ct117
_cod_depositor_comments
;
The following automatic conversions were performed:
'_symmetry_cell_setting' value 'Monoclinic' changed to 'monoclinic'
according to '/home/saulius/struct/CIF-dictionaries/cif_core.dic'
dictionary named 'cif_core.dic' version 2.4.1 from 2010-06-29.

Automatic conversion script
Id: cif_fix_enum 1527 2010-12-29 10:47:43Z saulius 
;
_cod_original_cell_volume 3012.3(18)
_cod_original_sg_symbol_H-M 'C c'
_cod_database_code 7201070

loop_
_symmetry_equiv_pos_as_xyz
'x, y, z'
'x, -y, z+1/2'
'x+1/2, y+1/2, z'
'x+1/2, -y+1/2, z+1/2'

loop_
_atom_site_label
_atom_site_type_symbol
_atom_site_fract_x
_atom_site_fract_y
_atom_site_fract_z
_atom_site_U_iso_or_equiv
_atom_site_adp_type
_atom_site_occupancy
_atom_site_symmetry_multiplicity
_atom_site_calc_flag
_atom_site_refinement_flags
_atom_site_disorder_assembly
_atom_site_disorder_group
Ru1 Ru 0.74989(3) 0.71319(3) 0.74987(3) 0.02012(10) Uani 1 1 d . . .
N2 N 0.7403(6) 0.7250(4) 0.6455(4) 0.0255(15) Uani 1 1 d . . .
C3 C 0.6474(5) 0.6953(4) 0.6039(3) 0.0257(11) Uani 1 1 d . . .
C4 C 0.6382(6) 0.7039(5) 0.5303(3) 0.0386(15) Uani 1 1 d . . .
H4 H 0.5745 0.6835 0.5014 0.046 Uiso 1 1 calc R . .
C5 C 0.7251(6) 0.7435(6) 0.5006(4) 0.0394(15) Uani 1 1 d . . .
H5 H 0.7198 0.7508 0.4510 0.047 Uiso 1 1 calc R . .
C6 C 0.8190(6) 0.7720(6) 0.5428(4) 0.0334(17) Uani 1 1 d . . .
H6 H 0.8780 0.7980 0.5224 0.040 Uiso 1 1 calc R . .
C7 C 0.8253(5) 0.7617(5) 0.6165(3) 0.0249(12) Uani 1 1 d . . .
C8 C 0.5646(4) 0.6581(4) 0.6456(3) 0.0254(11) Uani 1 1 d . . .
N9 N 0.5959(3) 0.6549(3) 0.7177(2) 0.0218(9) Uani 1 1 d . . .
C10 C 0.5260(4) 0.6193(4) 0.7595(3) 0.0259(11) Uani 1 1 d . . .
H10 H 0.5480 0.6157 0.8088 0.031 Uiso 1 1 calc R . .
C11 C 0.4219(5) 0.5873(5) 0.7326(3) 0.0308(13) Uani 1 1 d . . .
H11 H 0.3742 0.5636 0.7632 0.037 Uiso 1 1 calc R . .
C12 C 0.3903(6) 0.5912(6) 0.6604(4) 0.0361(15) Uani 1 1 d . . .
H12 H 0.3205 0.5698 0.6413 0.043 Uiso 1 1 calc R . .
C13 C 0.4614(5) 0.6265(5) 0.6156(3) 0.0337(13) Uani 1 1 d . . .
H13 H 0.4406 0.6292 0.5662 0.040 Uiso 1 1 calc R . .
C14 C 0.9159(5) 0.7894(4) 0.6697(3) 0.0295(12) Uani 1 1 d . . .
N15 N 0.8986(4) 0.7779(3) 0.7392(3) 0.0258(10) Uani 1 1 d . . .
C16 C 0.9767(5) 0.8083(4) 0.7916(3) 0.0295(12) Uani 1 1 d . . .
H16 H 0.9640 0.8038 0.8390 0.035 Uiso 1 1 calc R . .
C17 C 1.0749(5) 0.8459(5) 0.7772(4) 0.0393(16) Uani 1 1 d . . .
H17 H 1.1280 0.8664 0.8147 0.047 Uiso 1 1 calc R . .
C18 C 1.0950(6) 0.8532(6) 0.7078(5) 0.042(2) Uani 1 1 d . . .
H18 H 1.1622 0.8771 0.6976 0.051 Uiso 1 1 calc R . .
C19 C 1.0144(5) 0.8248(5) 0.6536(4) 0.0382(14) Uani 1 1 d . . .
H19 H 1.0263 0.8295 0.6060 0.046 Uiso 1 1 calc R . .
N20 N 0.7565(6) 0.7006(4) 0.8549(3) 0.0197(13) Uani 1 1 d . . .
C21 C 0.7223(5) 0.7839(4) 0.8919(3) 0.0262(12) Uani 1 1 d . . .
C22 C 0.7220(6) 0.7742(6) 0.9648(4) 0.0352(18) Uani 1 1 d . . .
H22 H 0.6988 0.8324 0.9908 0.042 Uiso 1 1 calc R . .
C23 C 0.7559(6) 0.6793(6) 0.9982(3) 0.0415(16) Uani 1 1 d . . .
H23 H 0.7564 0.6725 1.0475 0.050 Uiso 1 1 calc R . .
C24 C 0.7892(5) 0.5937(5) 0.9601(3) 0.0359(14) Uani 1 1 d . . .
H24 H 0.8110 0.5281 0.9829 0.043 Uiso 1 1 calc R . .
C25 C 0.7902(5) 0.6051(4) 0.8872(3) 0.0289(12) Uani 1 1 d . . .
C26 C 0.6899(5) 0.8789(5) 0.8460(3) 0.0281(12) Uani 1 1 d . . .
N27 N 0.6921(4) 0.8648(4) 0.7740(2) 0.0250(9) Uani 1 1 d . . .
C28 C 0.6624(4) 0.9467(4) 0.7305(3) 0.0293(12) Uani 1 1 d . . .
H28 H 0.6630 0.9367 0.6816 0.035 Uiso 1 1 calc R . .
C29 C 0.6306(5) 1.0461(5) 0.7538(4) 0.0395(15) Uani 1 1 d . . .
H29 H 0.6114 1.1028 0.7214 0.047 Uiso 1 1 calc R . .
C30 C 0.6273(7) 1.0614(6) 0.8262(5) 0.049(2) Uani 1 1 d . . .
H30 H 0.6043 1.1280 0.8430 0.059 Uiso 1 1 calc R . .
C31 C 0.6584(5) 0.9777(5) 0.8725(4) 0.0389(15) Uani 1 1 d . . .
H31 H 0.6583 0.9870 0.9216 0.047 Uiso 1 1 calc R . .
C32 C 0.8246(4) 0.5261(4) 0.8374(3) 0.0277(11) Uani 1 1 d . . .
N33 N 0.8154(4) 0.5588(4) 0.7675(3) 0.0276(10) Uani 1 1 d . . .
C34 C 0.8515(5) 0.4915(5) 0.7211(3) 0.0309(12) Uani 1 1 d . . .
H34 H 0.8476 0.5141 0.6736 0.037 Uiso 1 1 calc R . .
C35 C 0.8947(6) 0.3892(5) 0.7398(4) 0.0381(15) Uani 1 1 d . . .
H35 H 0.9198 0.3444 0.7057 0.046 Uiso 1 1 calc R . .
C36 C 0.8998(7) 0.3555(6) 0.8086(5) 0.044(2) Uani 1 1 d . . .
H36 H 0.9265 0.2862 0.8221 0.053 Uiso 1 1 calc R . .
C37 C 0.8651(5) 0.4247(5) 0.8584(4) 0.0349(13) Uani 1 1 d . . .
H37 H 0.8691 0.4028 0.9060 0.042 Uiso 1 1 calc R . .
B38 B 0.9810(8) 1.0229(7) 0.9406(4) 0.0389(18) Uani 1 1 d . . .
F39 F 1.0199(5) 1.0531(4) 1.0100(2) 0.0639(14) Uani 1 1 d . . .
F40 F 0.9294(5) 1.1099(4) 0.9055(3) 0.0725(16) Uani 1 1 d . . .
F41 F 1.0668(4) 0.9930(4) 0.9060(2) 0.0542(11) Uani 1 1 d . . .
F42 F 0.9162(4) 0.9352(4) 0.9425(2) 0.0593(12) Uani 1 1 d . . .
B43A B 1.0334(9) 0.5077(9) 1.0468(6) 0.040(3) Uiso 0.67 1 d PD A 1
F44A F 1.0242(6) 0.5606(6) 0.9838(3) 0.0613(18) Uiso 0.67 1 d PD A 1
F45A F 0.9987(6) 0.5800(6) 1.0949(4) 0.0586(17) Uiso 0.67 1 d PD A 1
F46A F 1.1407(6) 0.4772(7) 1.0720(4) 0.0626(19) Uiso 0.67 1 d PD A 1
F47A F 0.9684(9) 0.4182(9) 1.0437(6) 0.115(4) Uiso 0.67 1 d PD A 1
F45B F 0.9778(11) 0.5120(13) 1.0977(7) 0.058(4) Uiso 0.33 1 d PD B 2
F44B F 1.1360(12) 0.5256(14) 1.0505(9) 0.076(5) Uiso 0.33 1 d PD B 2
F47B F 1.0001(11) 0.4050(11) 1.0059(7) 0.054(4) Uiso 0.33 1 d PD B 2
F46B F 1.1073(15) 0.3818(15) 1.1073(10) 0.103(7) Uiso 0.33 1 d PD B 2
B43B B 1.0518(14) 0.4595(16) 1.0626(10) 0.047(7) Uiso 0.33 1 d PD B 2

loop_
_atom_site_aniso_label
_atom_site_aniso_U_11
_atom_site_aniso_U_22
_atom_site_aniso_U_33
_atom_site_aniso_U_23
_atom_site_aniso_U_13
_atom_site_aniso_U_12
Ru1 0.02113(17) 0.01742(16) 0.02231(17) -0.0001(2) 0.00486(11) 0.0002(2)
N2 0.024(3) 0.019(2) 0.036(4) -0.004(2) 0.011(3) 0.001(2)
C3 0.029(3) 0.023(3) 0.027(3) -0.002(2) 0.007(2) 0.001(2)
C4 0.052(4) 0.039(3) 0.026(3) 0.000(3) 0.008(3) 0.001(3)
C5 0.057(5) 0.039(3) 0.025(3) -0.002(3) 0.012(3) -0.003(4)
C6 0.037(4) 0.037(3) 0.029(3) 0.006(3) 0.015(3) 0.001(3)
C7 0.028(3) 0.019(3) 0.029(3) 0.002(2) 0.007(2) 0.003(2)
C8 0.028(3) 0.025(3) 0.022(3) -0.001(2) 0.000(2) 0.004(2)
N9 0.021(2) 0.020(2) 0.025(2) 0.0006(17) 0.0057(17) 0.0015(17)
C10 0.023(3) 0.020(2) 0.035(3) 0.001(2) 0.008(2) 0.003(2)
C11 0.023(3) 0.026(3) 0.044(4) -0.006(3) 0.010(3) -0.005(2)
C12 0.032(3) 0.036(4) 0.040(4) -0.010(3) 0.004(3) 0.000(3)
C13 0.036(3) 0.032(3) 0.033(3) -0.010(3) 0.006(2) -0.004(3)
C14 0.035(3) 0.019(3) 0.036(3) -0.002(2) 0.012(2) -0.004(2)
N15 0.024(2) 0.019(2) 0.035(3) -0.0028(19) 0.0062(19) 0.0004(18)
C16 0.029(3) 0.022(3) 0.037(3) -0.004(2) 0.000(2) -0.001(2)
C17 0.030(3) 0.020(3) 0.070(5) -0.006(3) 0.012(3) -0.005(2)
C18 0.029(4) 0.027(4) 0.074(6) 0.003(4) 0.017(4) -0.010(3)
C19 0.038(4) 0.032(3) 0.049(4) 0.004(3) 0.019(3) -0.002(3)
N20 0.026(3) 0.017(2) 0.016(3) 0.0005(19) 0.001(2) 0.000(2)
C21 0.028(3) 0.023(3) 0.027(3) -0.004(2) 0.001(3) 0.000(2)
C22 0.038(4) 0.036(4) 0.034(4) -0.001(3) 0.011(3) 0.001(3)
C23 0.061(5) 0.043(4) 0.021(3) 0.001(3) 0.007(3) -0.002(4)
C24 0.046(4) 0.032(3) 0.028(3) 0.008(2) -0.001(3) -0.005(3)
C25 0.034(3) 0.022(3) 0.031(3) 0.003(2) 0.005(2) 0.003(2)
C26 0.026(3) 0.029(3) 0.030(3) -0.007(2) 0.006(2) -0.006(2)
N27 0.022(2) 0.020(2) 0.033(2) -0.0063(18) 0.0055(18) -0.0017(18)
C28 0.025(3) 0.023(3) 0.038(3) 0.003(2) -0.001(2) 0.002(2)
C29 0.039(4) 0.022(3) 0.054(4) 0.006(3) -0.005(3) 0.006(3)
C30 0.056(5) 0.023(3) 0.068(5) -0.005(3) 0.009(4) 0.011(3)
C31 0.044(4) 0.032(3) 0.042(4) -0.012(3) 0.011(3) 0.006(3)
C32 0.027(3) 0.022(3) 0.034(3) 0.000(2) 0.000(2) -0.003(2)
N33 0.028(2) 0.021(2) 0.036(3) -0.0006(19) 0.011(2) -0.0027(19)
C34 0.036(3) 0.026(3) 0.031(3) -0.005(2) 0.008(2) -0.007(2)
C35 0.040(4) 0.024(3) 0.053(4) -0.008(3) 0.017(3) 0.004(3)
C36 0.051(5) 0.019(3) 0.063(5) 0.005(3) 0.006(4) 0.003(3)
C37 0.036(3) 0.025(3) 0.042(3) 0.003(2) 0.000(3) -0.002(2)
B38 0.057(5) 0.034(4) 0.028(4) 0.005(3) 0.013(3) -0.004(4)
F39 0.104(4) 0.061(3) 0.028(2) -0.011(2) 0.017(2) -0.013(3)
F40 0.115(5) 0.059(3) 0.049(3) 0.019(2) 0.029(3) 0.034(3)
F41 0.066(3) 0.067(3) 0.033(2) -0.0006(19) 0.018(2) 0.001(2)
F42 0.062(3) 0.059(3) 0.056(3) 0.013(2) 0.004(2) -0.022(2)

loop_
_atom_type_symbol
_atom_type_description
_atom_type_scat_dispersion_real
_atom_type_scat_dispersion_imag
_atom_type_scat_source
C C 0.0033 0.0016 'International Tables Vol C Tables 4.2.6.8 and 6.1.1.4'
H H 0.0000 0.0000 'International Tables Vol C Tables 4.2.6.8 and 6.1.1.4'
B B 0.0013 0.0007 'International Tables Vol C Tables 4.2.6.8 and 6.1.1.4'
N N 0.0061 0.0033 'International Tables Vol C Tables 4.2.6.8 and 6.1.1.4'
F F 0.0171 0.0103 'International Tables Vol C Tables 4.2.6.8 and 6.1.1.4'
Ru Ru -1.2594 0.8363 'International Tables Vol C Tables 4.2.6.8 and 6.1.1.4'

loop_
_geom_angle_atom_site_label_1
_geom_angle_atom_site_label_2
_geom_angle_atom_site_label_3
_geom_angle
_geom_angle_site_symmetry_1
_geom_angle_site_symmetry_3
_geom_angle_publ_flag
N2 Ru1 N20 178.9(4) . . ?
N2 Ru1 N15 78.5(3) . . ?
N20 Ru1 N15 102.6(2) . . ?
N2 Ru1 N9 78.9(3) . . ?
N20 Ru1 N9 100.0(2) . . ?
N15 Ru1 N9 157.38(18) . . ?
N2 Ru1 N27 100.5(2) . . ?
N20 Ru1 N27 79.3(2) . . ?
N15 Ru1 N27 91.49(18) . . ?
N9 Ru1 N27 91.94(17) . . ?
N2 Ru1 N33 101.3(2) . . ?
N20 Ru1 N33 78.9(2) . . ?
N15 Ru1 N33 91.38(18) . . ?
N9 Ru1 N33 93.68(18) . . ?
N27 Ru1 N33 158.17(18) . . ?
C7 N2 C3 121.0(7) . . ?
C7 N2 Ru1 119.8(6) . . ?
C3 N2 Ru1 119.2(5) . . ?
N2 C3 C4 120.3(6) . . ?
N2 C3 C8 112.6(6) . . ?
C4 C3 C8 127.1(6) . . ?
C5 C4 C3 118.6(7) . . ?
C6 C5 C4 120.8(6) . . ?
C5 C6 C7 118.9(7) . . ?
N2 C7 C6 120.4(7) . . ?
N2 C7 C14 112.4(6) . . ?
C6 C7 C14 127.2(6) . . ?
N9 C8 C13 121.2(5) . . ?
N9 C8 C3 115.1(5) . . ?
C13 C8 C3 123.6(5) . . ?
C10 N9 C8 118.9(5) . . ?
C10 N9 Ru1 127.0(4) . . ?
C8 N9 Ru1 114.1(3) . . ?
N9 C10 C11 122.4(5) . . ?
C12 C11 C10 118.7(6) . . ?
C11 C12 C13 120.2(6) . . ?
C12 C13 C8 118.5(6) . . ?
N15 C14 C19 120.8(6) . . ?
N15 C14 C7 115.5(5) . . ?
C19 C14 C7 123.7(6) . . ?
C16 N15 C14 118.9(5) . . ?
C16 N15 Ru1 127.4(4) . . ?
C14 N15 Ru1 113.7(4) . . ?
N15 C16 C17 121.5(6) . . ?
C16 C17 C18 120.1(7) . . ?
C17 C18 C19 118.8(7) . . ?
C18 C19 C14 119.8(7) . . ?
C21 N20 C25 121.4(6) . . ?
C21 N20 Ru1 119.5(5) . . ?
C25 N20 Ru1 118.9(5) . . ?
N20 C21 C22 120.0(6) . . ?
N20 C21 C26 112.0(6) . . ?
C22 C21 C26 128.0(6) . . ?
C23 C22 C21 119.4(7) . . ?
C22 C23 C24 120.3(6) . . ?
C23 C24 C25 119.6(6) . . ?
N20 C25 C24 119.2(6) . . ?
N20 C25 C32 112.4(5) . . ?
C24 C25 C32 128.4(5) . . ?
N27 C26 C31 120.9(5) . . ?
N27 C26 C21 116.2(5) . . ?
C31 C26 C21 122.9(5) . . ?
C28 N27 C26 118.6(5) . . ?
C28 N27 Ru1 128.5(4) . . ?
C26 N27 Ru1 112.8(4) . . ?
N27 C28 C29 123.0(6) . . ?
C28 C29 C30 119.1(6) . . ?
C31 C30 C29 119.1(6) . . ?
C30 C31 C26 119.3(6) . . ?
N33 C32 C37 121.2(6) . . ?
N33 C32 C25 116.0(5) . . ?
C37 C32 C25 122.8(5) . . ?
C34 N33 C32 117.9(5) . . ?
C34 N33 Ru1 128.5(4) . . ?
C32 N33 Ru1 113.6(4) . . ?
N33 C34 C35 123.0(6) . . ?
C36 C35 C34 118.8(6) . . ?
C35 C36 C37 119.4(7) . . ?
C32 C37 C36 119.6(6) . . ?
F42 B38 F40 112.8(7) . . ?
F42 B38 F41 108.2(6) . . ?
F40 B38 F41 108.7(6) . . ?
F42 B38 F39 108.6(6) . . ?
F40 B38 F39 109.3(7) . . ?
F41 B38 F39 109.1(7) . . ?
F44A B43A F47A 111.9(10) . . ?
F44A B43A F45A 106.2(8) . . ?
F47A B43A F45A 107.7(9) . . ?
F44A B43A F46A 112.6(9) . . ?
F47A B43A F46A 109.6(9) . . ?
F45A B43A F46A 108.6(8) . . ?
F47B B43B F45B 109.7(13) . . ?
F47B B43B F44B 116.8(15) . . ?
F45B B43B F44B 113.0(14) . . ?
F47B B43B F46B 106.7(14) . . ?
F45B B43B F46B 109.9(15) . . ?
F44B B43B F46B 100.0(13) . . ?

loop_
_geom_bond_atom_site_label_1
_geom_bond_atom_site_label_2
_geom_bond_distance
_geom_bond_site_symmetry_2
_geom_bond_publ_flag
Ru1 N2 1.999(8) . ?
Ru1 N20 2.017(7) . ?
Ru1 N15 2.092(5) . ?
Ru1 N9 2.098(4) . ?
Ru1 N27 2.099(5) . ?
Ru1 N33 2.102(5) . ?
N2 C7 1.364(10) . ?
N2 C3 1.380(10) . ?
C3 C4 1.410(9) . ?
C3 C8 1.484(8) . ?
C4 C5 1.403(10) . ?
C5 C6 1.392(10) . ?
C6 C7 1.415(10) . ?
C7 C14 1.471(9) . ?
C8 N9 1.388(7) . ?
C8 C13 1.413(8) . ?
N9 C10 1.355(7) . ?
C10 C11 1.409(8) . ?
C11 C12 1.391(10) . ?
C12 C13 1.405(10) . ?
C14 N15 1.392(8) . ?
C14 C19 1.403(9) . ?
N15 C16 1.365(7) . ?
C16 C17 1.397(9) . ?
C17 C18 1.398(12) . ?
C18 C19 1.401(11) . ?
N20 C21 1.362(8) . ?
N20 C25 1.380(8) . ?
C21 C22 1.408(10) . ?
C21 C26 1.497(8) . ?
C22 C23 1.383(11) . ?
C23 C24 1.393(10) . ?
C24 C25 1.410(8) . ?
C25 C32 1.482(8) . ?
C26 N27 1.401(7) . ?
C26 C31 1.411(8) . ?
N27 C28 1.338(7) . ?
C28 C29 1.394(9) . ?
C29 C30 1.411(11) . ?
C30 C31 1.392(11) . ?
C32 N33 1.394(7) . ?
C32 C37 1.401(8) . ?
N33 C34 1.351(7) . ?
C34 C35 1.412(9) . ?
C35 C36 1.382(11) . ?
C36 C37 1.403(11) . ?
B38 F42 1.371(9) . ?
B38 F40 1.391(10) . ?
B38 F41 1.405(10) . ?
B38 F39 1.408(9) . ?
B43A F44A 1.370(12) . ?
B43A F47A 1.382(13) . ?
B43A F45A 1.405(12) . ?
B43A F46A 1.433(12) . ?
F45B B43B 1.395(17) . ?
F44B B43B 1.396(17) . ?
F47B B43B 1.371(17) . ?
F46B B43B 1.414(18) . ?
